data_6000423
loop_
_publ_author_name
'Hansteen, O. H.'
'Fjellvag, H.'
'Hauback, B. C.'

_publ_section_title
;
 Crystal structure, thermal and magnetic properties of La3Co3O8. Phase
 relations for LaCoO3-delta (0.00 <=delta <= 0.50) at 673 k
;
_journal_name_full 'Journal of Materials Chemistry'
_journal_page_first 2081
_journal_page_last 2088
_journal_paper_doi 10.1039/a801796d
_journal_volume 8
_journal_year 1998
_chemical_formula_sum 'Co3 La3 O8'
_space_group_name_H-M_alt 'P 1 21 1'
_cell_angle_alpha 90.000
_cell_angle_beta 90.144
_cell_angle_gamma 90.000
_cell_length_a 5.5593
_cell_length_b 5.4151
_cell_length_c 11.7730
_cell_volume 354.42
_cod_database_code 6000423

loop_
_atom_site_label
_atom_site_fract_x
_atom_site_fract_y
_atom_site_fract_z
? ? ? ?
